data_7159883
loop_
_publ_author_name
'Tsutsui, Yuya'
'Yanaka, Issei'
'Takeda, Kazuhiro'
'Kondo, Masaru'
'Takizawa, Shinobu'
'Kojima, Ryosuke'
'Konishi, Akihito'
'Yasuda, Makoto'

_publ_section_title
;
 Selective recognition between aromatics and aliphatics by cage-shaped
 borates supported by a machine learning approach.
;
_journal_issue 21
_journal_name_full 'Organic &amp; biomolecular chemistry'
_journal_page_first 4283
_journal_page_last 4291
_journal_paper_doi 10.1039/d4ob00408f
_journal_volume 22
_journal_year 2024
_chemical_formula_moiety 'C H2 Cl2, C60 H36 B N O6'
_chemical_formula_sum 'C61 H38 B Cl2 N O6'
_chemical_formula_weight 962.63
_space_group_crystal_system triclinic
_space_group_IT_number 2
_space_group_name_Hall '-P 1'
_space_group_name_H-M_alt 'P -1'
_atom_sites_solution_hydrogens geom
_atom_sites_solution_primary dual
_audit_creation_date 2022-08-02
_audit_creation_method
;
Olex2 1.2
(compiled 2018.05.29 svn.r3508 for OlexSys, GUI svn.r5506)
;
_audit_update_record
;
2023-09-27 deposited with the CCDC.	2024-04-04 downloaded from the CCDC.
;
_cell_angle_alpha 87.3930(10)
_cell_angle_beta 77.1020(10)
_cell_angle_gamma 80.1780(10)
_cell_formula_units_Z 4
_cell_length_a 14.3033(2)
_cell_length_b 16.7148(2)
_cell_length_c 20.3372(2)
_cell_measurement_reflns_used 47440
_cell_measurement_temperature 123
_cell_measurement_theta_max 74.0140
_cell_measurement_theta_min 3.4770
_cell_volume 4669.87(10)
_computing_cell_refinement 'CrysAlisPro 1.171.40.43a (Rigaku OD, 2019)'
_computing_data_collection 'CrysAlisPro 1.171.40.43a (Rigaku OD, 2019)'
_computing_data_reduction 'CrysAlisPro 1.171.40.43a (Rigaku OD, 2019)'
_computing_molecular_graphics 'Olex2 (Dolomanov et al., 2009)'
_computing_publication_material 'Olex2 (Dolomanov et al., 2009)'
_computing_structure_refinement 'ShelXL (Sheldrick, 2015)'
_computing_structure_solution 'ShelXT (Sheldrick, 2015)'
_diffrn_ambient_temperature 123
_diffrn_detector 'CCD plate'
_diffrn_detector_area_resol_mean 10.0000
_diffrn_detector_type HyPix
_diffrn_measured_fraction_theta_full 0.999
_diffrn_measured_fraction_theta_max 0.990
_diffrn_measurement_details
;
List of Runs (angles in degrees, time in seconds):

  # Type    Start    End  Width  t~exp~   \w     \q     \k     \f   Frames
#--------------------------------------------------------------------------
  1  \w     38.00  65.00   0.50    0.11    --   42.80 -78.00  48.00   54
  2  \w     42.00  68.00   0.50    0.45    --   76.50 -78.00  48.00   52
  3  \w     -3.00  22.00   0.50    0.11    --   42.80 -78.00  48.00   50
  4  \w    -11.00  35.00   0.50    0.11    --  -42.80  37.00  30.00   92
  5  \w    -26.00  -1.00   0.50    0.11    --  -42.80  78.00 173.00   50
  6  \w    -68.00 -42.00   0.50    0.45    -- -106.00 125.00  90.00   52
  7  \w    -95.00 -69.00   0.50    0.45    -- -106.00  78.00 173.00   52
  8  \w   -106.00 -59.00   0.50    0.45    -- -106.00 123.00 137.40   94
  9  \w    -87.00 -58.00   0.50    0.45    -- -106.00 138.00  93.14   58
 10  \w    -99.00 -73.00   0.50    0.45    -- -106.00  85.00  46.14   52
 11  \w    -76.00 -33.00   0.50    0.45    -- -106.00  57.00  60.00   86
 12  \w    -90.00 -64.00   0.50    0.45    -- -106.00  57.00  30.00   52
 13  \w    -67.00 -41.00   0.50    0.45    -- -106.00  37.00 -30.00   52
 14  \w    -52.00 -26.00   0.50    0.45    -- -106.00  19.00 -90.00   52
 15  \w    -59.00 -33.00   0.50    0.45    -- -106.00  89.00-167.03   52
 16  \w    -76.00 -51.00   0.50    0.45    -- -106.00 125.00-180.00   50
 17  \w    -94.00 -51.00   0.50    0.45    -- -106.00  77.00-150.00   86
 18  \w    -86.00 -60.00   0.50    0.45    -- -106.00  78.00 -99.45   52
 19  \w   -103.00 -77.00   0.50    0.45    -- -106.00 125.00-180.00   52
 20  \w   -107.00 -32.00   0.50    0.45    -- -106.00 125.00-150.00  150
 21  \w   -107.00 -81.00   0.50    0.45    -- -106.00  77.00   0.00   52
 22  \w   -111.00 -85.00   0.50    0.45    -- -106.00  77.00  30.00   52
 23  \w   -103.00 -64.00   0.50    0.45    -- -106.00  86.00  79.52   78
 24  \w    -97.00 -71.00   0.50    0.45    -- -106.00  68.00  84.95   52
 25  \w   -115.00 -64.00   0.50    0.45    -- -106.00 125.00 150.00  102
 26  \w   -118.00 -92.00   0.50    0.45    -- -106.00  61.00  69.52   52
 27  \w   -119.00 -93.00   0.50    0.45    -- -106.00  65.00  30.68   52
 28  \w   -112.00 -87.00   0.50    0.45    -- -106.00  57.00   0.00   50
 29  \w   -110.00 -52.00   0.50    0.45    -- -106.00 100.00 -42.93  116
 30  \w   -104.00 -78.00   0.50    0.45    -- -106.00 125.00 -90.00   52
 31  \w   -116.00 -60.00   0.50    0.45    -- -106.00 125.00 -60.00  112
 32  \w   -117.00 -53.00   0.50    0.45    -- -106.00 125.00 -30.00  128
 33  \w    -64.00 -15.00   0.50    0.11    --  -42.80  37.00  30.00   98
 34  \w    -98.00 -14.00   0.50    0.11    --  -42.80 -78.00  48.00  168
 35  \w     13.00 115.00   0.50    0.11    --   42.80  78.00 173.00  204
 36  \w     75.00 100.00   0.50    0.45    --   76.50  78.00 173.00   50
 37  \w     72.00 120.00   0.50    0.45    --   76.50 125.00  90.00   96
 38  \w     72.00 117.00   0.50    0.11    --   42.80 125.00  60.00   90
 39  \w     71.00 116.00   0.50    0.11    --   42.80 125.00-150.00   90
 40  \w    109.00 149.00   0.50    0.45    --   76.50 125.00-180.00   80
 41  \w    -91.00 -21.00   0.50    0.11    --  -42.80 125.00 150.00  140
 42  \w   -115.00 -89.00   0.50    0.45    -- -106.00 125.00   0.00   52
 43  \w   -114.00 -68.00   0.50    0.45    -- -106.00 125.00  30.00   92
 44  \w   -124.00 -99.00   0.50    0.45    -- -106.00  79.00 -50.07   50
 45  \w   -125.00 -99.00   0.50    0.45    -- -106.00  77.00 -90.00   52
 46  \w   -115.00 -53.00   0.50    0.45    -- -106.00  57.00-150.00  124
 47  \w   -105.00 -79.00   0.50    0.45    -- -106.00 -22.00-105.19   52
 48  \w   -115.00 -85.00   0.50    0.45    -- -106.00 -57.00 -60.00   60
 49  \w   -135.00 -97.00   0.50    0.45    -- -106.00 -37.00 -30.00   76
 50  \w   -128.00 -87.00   0.50    0.45    -- -106.00 -99.00  30.00   82
 51  \w    -99.00 -72.00   0.50    0.45    -- -106.00-125.00 -30.00   54
 52  \w   -132.00-106.00   0.50    0.45    -- -106.00 -99.00  60.00   52
 53  \w   -130.00-104.00   0.50    0.45    -- -106.00 -99.00 120.00   52
 54  \w   -108.00 -82.00   0.50    0.45    -- -106.00-125.00 144.09   52
 55  \w   -108.00 -70.00   0.50    0.45    -- -106.00-125.00 150.00   76
 56  \w   -119.00 -94.00   0.50    0.45    -- -106.00 -37.00 120.00   50
 57  \w   -132.00-103.00   0.50    0.45    -- -106.00 -19.00  90.00   58
 58  \w   -128.00 -31.00   0.50    0.45    -- -106.00  42.00 163.08  194
 59  \w   -125.00 -96.00   0.50    0.45    -- -106.00 138.00  93.14   58
 60  \w   -129.00 -82.00   0.50    0.45    -- -106.00 141.00 166.81   94
 61  \w   -125.00 -70.00   0.50    0.45    -- -106.00 136.00  53.34  110
 62  \w   -125.00 -73.00   0.50    0.45    -- -106.00 136.00  17.65  104
 63  \w   -129.00-101.00   0.50    0.45    -- -106.00 142.00 -87.92   56
 64  \w   -116.00 -74.00   0.50    0.45    -- -106.00 125.00-120.00   84
 65  \w   -106.00 -80.00   0.50    0.45    -- -106.00  89.00-167.03   52
 66  \w   -111.00 -86.00   0.50    0.45    -- -106.00  44.00-138.61   50
 67  \w   -111.00 -64.00   0.50    0.45    -- -106.00  19.00 -90.00   94
 68  \w   -127.00 -84.00   0.50    0.45    -- -106.00 -77.00-180.00   86
 69  \w   -150.00-124.00   0.50    0.45    -- -106.00 -99.00-180.00   52
 70  \w   -177.00-107.00   0.50    0.45    -- -106.00 -37.00 -90.00  140
 71  \w   -132.00 -83.00   0.50    0.45    -- -106.00 -36.00 -21.58   98
 72  \w   -126.00 -77.00   0.50    0.45    -- -106.00  37.00  60.00   98
 73  \w   -120.00 -88.00   0.50    0.45    -- -106.00  57.00  90.00   64
 74  \w   -128.00 -59.00   0.50    0.45    -- -106.00  57.00 120.00  138
 75  \w   -126.00-101.00   0.50    0.45    -- -106.00  85.00  46.14   50
 76  \w   -151.00-102.00   0.50    0.45    -- -106.00 -19.00   0.00   98
 77  \w   -145.00-120.00   0.50    0.45    -- -106.00 -37.00   0.00   50
 78  \w   -150.00 -94.00   0.50    0.45    -- -106.00 -78.00  48.00  112
 79  \w   -134.00-105.00   0.50    0.45    -- -106.00 -99.00 150.00   58
 80  \w   -162.00-137.00   0.50    0.45    -- -106.00-125.00 144.09   50
 81  \w   -161.00-135.00   0.50    0.45    -- -106.00 -99.00 120.00   52
 82  \w   -177.00 -84.00   0.50    0.45    -- -106.00 -74.00 127.09  186
 83  \w   -168.00-143.00   0.50    0.45    -- -106.00 -37.00 120.00   50
 84  \w   -175.00-105.00   0.50    0.45    -- -106.00 -57.00  60.00  140
 85  \w   -172.00-116.00   0.50    0.45    -- -106.00-125.00 120.00  112
 86  \w   -163.00-138.00   0.50    0.45    -- -106.00 -99.00  30.00   50
 87  \w   -165.00-140.00   0.50    0.45    -- -106.00 -37.00 -30.00   50
 88  \w   -165.00-129.00   0.50    0.45    -- -106.00 -57.00  90.00   72
 89  \w   -153.00 -83.00   0.50    0.45    -- -106.00 -37.00 150.00  140
 90  \w   -174.00-126.00   0.50    0.45    -- -106.00 -99.00  90.00   96
 91  \w   -173.00-121.00   0.50    0.45    -- -106.00-125.00 -60.00  104
 92  \w   -175.00 -84.00   0.50    0.45    -- -106.00 -37.00-180.00  182
 93  \w   -135.00-109.00   0.50    0.45    -- -106.00  77.00-150.00   52
 94  \w   -127.00-102.00   0.50    0.45    -- -106.00  86.00-176.63   50
 95  \w   -128.00 -84.00   0.50    0.45    -- -106.00 141.00-149.65   88
 96  \w   -123.00 -98.00   0.50    0.45    -- -106.00  78.00 -99.45   50
 97  \w   -160.00-135.00   0.50    0.45    -- -106.00 -19.00-150.00   50
;
_diffrn_measurement_device 'four-circle diffractometer'
_diffrn_measurement_device_type 'XtaLAB Synergy, Single source at offset/far, HyPix'
_diffrn_measurement_method '\w scans'
_diffrn_orient_matrix_type 'CrysAlisPro convention (1999,Acta A55,543-557)'
_diffrn_orient_matrix_UB_11 -0.0223095000
_diffrn_orient_matrix_UB_12 -0.0796545000
_diffrn_orient_matrix_UB_13 -0.0234805000
_diffrn_orient_matrix_UB_21 -0.0860531000
_diffrn_orient_matrix_UB_22 0.0018940000
_diffrn_orient_matrix_UB_23 0.0612462000
_diffrn_orient_matrix_UB_31 -0.0681674000
_diffrn_orient_matrix_UB_32 0.0490058000
_diffrn_orient_matrix_UB_33 -0.0416773000
_diffrn_radiation_monochromator mirror
_diffrn_radiation_probe x-ray
_diffrn_radiation_type CuK\a
_diffrn_radiation_wavelength 1.54184
_diffrn_reflns_av_R_equivalents 0.0743
_diffrn_reflns_av_unetI/netI 0.0436
_diffrn_reflns_Laue_measured_fraction_full 0.999
_diffrn_reflns_Laue_measured_fraction_max 0.990
_diffrn_reflns_limit_h_max 17
_diffrn_reflns_limit_h_min -17
_diffrn_reflns_limit_k_max 20
_diffrn_reflns_limit_k_min -20
_diffrn_reflns_limit_l_max 24
_diffrn_reflns_limit_l_min -25
_diffrn_reflns_number 115522
_diffrn_reflns_point_group_measured_fraction_full 0.999
_diffrn_reflns_point_group_measured_fraction_max 0.990
_diffrn_reflns_theta_full 67.684
_diffrn_reflns_theta_max 74.483
_diffrn_reflns_theta_min 3.476
_diffrn_source 'micro-focus sealed X-ray tube'
_diffrn_source_type 'PhotonJet (Cu) X-ray Source'
_exptl_absorpt_coefficient_mu 1.715
_exptl_absorpt_correction_T_max 1.00000
_exptl_absorpt_correction_T_min 0.85750
_exptl_absorpt_correction_type multi-scan
_exptl_absorpt_process_details
;
CrysAlisPro 1.171.40.43a (Rigaku Oxford Diffraction, 2019)
Empirical absorption correction using spherical harmonics,
 implemented in SCALE3 ABSPACK scaling algorithm.
;
_exptl_crystal_colour 'translucent light colourless'
_exptl_crystal_density_diffrn 1.369
_exptl_crystal_description block
_exptl_crystal_F_000 1992
_exptl_crystal_size_max 0.262
_exptl_crystal_size_mid 0.221
_exptl_crystal_size_min 0.159
_refine_diff_density_max 0.322
_refine_diff_density_min -1.031
_refine_diff_density_rms 0.062
_refine_ls_extinction_method none
_refine_ls_goodness_of_fit_ref 1.037
_refine_ls_hydrogen_treatment constr
_refine_ls_matrix_type full
_refine_ls_number_parameters 1307
_refine_ls_number_reflns 18886
_refine_ls_number_restraints 60
_refine_ls_restrained_S_all 1.036
_refine_ls_R_factor_all 0.0644
_refine_ls_R_factor_gt 0.0576
_refine_ls_shift/su_max 0.001
_refine_ls_shift/su_mean 0.000
_refine_ls_structure_factor_coef Fsqd
_refine_ls_weighting_details 'w=1/[\s^2^(Fo^2^)+(0.0882P)^2^+3.0901P] where P=(Fo^2^+2Fc^2^)/3'
_refine_ls_weighting_scheme calc
_refine_ls_wR_factor_gt 0.1614
_refine_ls_wR_factor_ref 0.1683
_reflns_Friedel_coverage 0.000
_reflns_number_gt 16252
_reflns_number_total 18886
_reflns_threshold_expression 'I > 2\s(I)'
_cod_data_source_file d4ob00408f2.cif
_cod_data_source_block naphtho
_cod_depositor_comments 'Adding full bibliography for 7159882--7159883.cif.'
_cod_database_code 7159883
_shelx_shelxl_version_number 2018/3
_chemical_oxdiff_formula 'C30 H30 B O N Cl'
_chemical_oxdiff_usercomment CH2CL2/hexane
_shelx_space_group_comment
;
The symmetry employed for this shelxl refinement is uniquely defined
by the following loop, which should always be used as a source of
symmetry information in preference to the above space-group names.
They are only intended as comments.
;
_reflns_odcompleteness_completeness 98.92
_reflns_odcompleteness_iscentric 1
_reflns_odcompleteness_theta 74.33
_olex2_refinement_description
;
1. Fixed Uiso
 At 1.2 times of:
  All C(H) groups, All C(H,H,H,H) groups
2. Uiso/Uaniso restraints and constraints
Cl14 \\sim Cl4 \\sim Cl3: within 1.7A with sigma of 0.04 and sigma for terminal
atoms of 0.08
Cl0A \\sim Cl1 \\sim Cl2 \\sim Cl1A: within 1.7A with sigma of 0.04 and sigma
for terminal atoms of 0.08
Uanis(Cl4) \\sim Ueq, Uanis(Cl14) \\sim Ueq, Uanis(Cl3) \\sim Ueq: with sigma
of 0.1 and sigma for terminal atoms of 0.2
Uanis(Cl1) \\sim Ueq, Uanis(Cl0A) \\sim Ueq, Uanis(Cl2) \\sim Ueq, Uanis(Cl1A)
\\sim Ueq: with sigma of 0.1 and sigma for terminal atoms of 0.2
3. Others
 Sof(H12C)=Sof(H12D)=Sof(H12G)=Sof(H12H)=Sof(Cl1A)=Sof(Cl0A)=Sof(Cl14)=1-FVAR(1)
 Sof(Cl1)=Sof(Cl2)=Sof(Cl4)=Sof(H12A)=Sof(H12B)=Sof(H12E)=Sof(H12F)=FVAR(1)
4.a Ternary CH refined with riding coordinates:
 C61(H61), C1(H1)
4.b Secondary CH2 refined with riding coordinates:
 C121(H12A,H12B), C121(H12C,H12D), C122(H12E,H12F), C122(H12G,H12H)
4.c Aromatic/amide H refined with riding coordinates:
 C33(H33), C56(H56), C120(H120), C105(H105), C65(H65), C93(H93), C81(H81),
 C11(H11), C77(H77), C79(H79), C45(H45), C66(H66), C13(H13), C21(H21), C17(H17),
  C19(H19), C42(H42), C7(H7), C57(H57), C18(H18), C36(H36), C78(H78), C67(H67),
 C90(H90), C12(H12), C73(H73), C41(H41), C6(H6), C5(H5), C89(H89), C119(H119),
 C37(H37), C60(H60), C108(H108), C116(H116), C96(H96), C24(H24), C118(H118),
 C39(H39), C84(H84), C38(H38), C72(H72), C87(H87), C101(H101), C97(H97),
 C71(H71), C99(H99), C114(H114), C30(H30), C48(H48), C113(H113), C27(H27),
 C117(H117), C58(H58), C86(H86), C29(H29), C85(H85), C111(H111), C110(H110),
 C109(H109), C54(H54), C25(H25), C102(H102), C98(H98), C59(H59), C49(H49),
 C26(H26), C50(H50), C51(H51), C53(H53)
;
_olex2_submission_special_instructions 'No special instructions were received'
_oxdiff_exptl_absorpt_empirical_details
;
Empirical correction (ABSPACK) includes:
- Absorption correction using spherical harmonics
- Frame scaling
;
_oxdiff_exptl_absorpt_empirical_full_max 3.405
_oxdiff_exptl_absorpt_empirical_full_min 0.496

loop_
_space_group_symop_operation_xyz
'x, y, z'
'-x, -y, -z'

loop_
_atom_site_label
_atom_site_type_symbol
_atom_site_fract_x
_atom_site_fract_y
_atom_site_fract_z
_atom_site_U_iso_or_equiv
_atom_site_adp_type
_atom_site_occupancy
_atom_site_site_symmetry_order
_atom_site_calc_flag
_atom_site_refinement_flags_posn
_atom_site_refinement_flags_adp
_atom_site_refinement_flags_occupancy
_atom_site_disorder_assembly
_atom_site_disorder_group
Cl1 Cl -0.1625(4) 0.7727(3) 0.3837(3) 0.0387(10) Uani 0.386(16) 1 d . U P A 1
Cl3 Cl 1.12682(7) 0.73264(6) 0.12633(4) 0.0715(2) Uani 1 1 d . U . . .
Cl2 Cl -0.1563(3) 0.8829(3) 0.26738(19) 0.0527(14) Uani 0.386(16) 1 d . U P A 1
Cl4 Cl 1.1095(3) 0.6223(3) 0.2389(2) 0.0616(15) Uani 0.386(16) 1 d . U P A 3
O7 O 0.81416(9) 0.38571(7) 0.18024(6) 0.0212(2) Uani 1 1 d . . . . .
O9 O 0.77718(9) 0.42348(7) 0.29760(6) 0.0214(3) Uani 1 1 d . . . . .
O3 O 0.21382(9) 1.06380(7) 0.20253(6) 0.0213(2) Uani 1 1 d . . . . .
O2 O 0.18889(9) 1.09960(7) 0.31977(6) 0.0208(2) Uani 1 1 d . . . . .
O8 O 0.65966(9) 0.47077(8) 0.22930(6) 0.0230(3) Uani 1 1 d . . . . .
O1 O 0.33396(9) 1.00623(7) 0.26634(6) 0.0228(3) Uani 1 1 d . . . . .
O5 O -0.09618(9) 1.22749(8) 0.38046(6) 0.0242(3) Uani 1 1 d . . . . .
O10 O 1.10667(9) 0.27148(8) 0.12332(6) 0.0253(3) Uani 1 1 d . . . . .
O12 O 0.70735(10) 0.53072(8) 0.48398(7) 0.0283(3) Uani 1 1 d . . . . .
O6 O 0.26836(10) 0.95540(8) 0.01788(7) 0.0296(3) Uani 1 1 d . . . . .
O4 O 0.53124(10) 0.86631(9) 0.36748(7) 0.0326(3) Uani 1 1 d . . . . .
O11 O 0.46206(10) 0.59436(9) 0.12093(7) 0.0341(3) Uani 1 1 d . . . . .
N2 N 0.80661(10) 0.52741(9) 0.20695(7) 0.0217(3) Uani 1 1 d . . . . .
N1 N 0.17993(10) 0.96128(9) 0.29392(7) 0.0213(3) Uani 1 1 d . . . . .
C75 C 0.70341(13) 0.39895(11) 0.34498(9) 0.0221(3) Uani 1 1 d . . . . .
C14 C 0.35267(13) 1.13234(11) 0.16682(9) 0.0234(4) Uani 1 1 d . . . . .
C15 C 0.28729(12) 1.08510(10) 0.15322(9) 0.0216(3) Uani 1 1 d . . . . .
C9 C 0.16718(13) 1.17930(10) 0.30222(9) 0.0211(3) Uani 1 1 d . . . . .
C32 C -0.00489(13) 1.17967(11) 0.36511(9) 0.0226(3) Uani 1 1 d . . . . .
C10 C 0.07175(13) 1.22080(11) 0.32565(9) 0.0226(3) Uani 1 1 d . . . . .
C76 C 0.68622(13) 0.42900(11) 0.41130(9) 0.0244(4) Uani 1 1 d . . . . .
C16 C 0.29683(13) 1.05709(11) 0.08700(9) 0.0239(4) Uani 1 1 d . . . . .
C74 C 0.64570(13) 0.34562(11) 0.32957(9) 0.0231(4) Uani 1 1 d . . . . .
C80 C 1.01313(13) 0.31552(11) 0.13889(9) 0.0234(4) Uani 1 1 d . . . . .
C33 C -0.00886(13) 1.10368(11) 0.39156(9) 0.0233(4) Uani 1 1 d . . . . .
H33 H 0.044047 1.060117 0.388663 0.028 Uiso 1 1 calc R . . . .
C64 C 0.93997(13) 0.27090(11) 0.17804(9) 0.0229(3) Uani 1 1 d . . . . .
C69 C 0.60699(13) 0.42781(12) 0.20076(9) 0.0243(4) Uani 1 1 d . . . . .
C56 C 0.18150(13) 0.93441(11) 0.35761(9) 0.0245(4) Uani 1 1 d . . . . .
H56 H 0.209370 0.963398 0.385320 0.029 Uiso 1 1 calc R . . . .
C104 C 0.75000(14) 0.47921(11) 0.43012(9) 0.0246(4) Uani 1 1 d . . . . .
C34 C -0.10825(13) 1.10200(11) 0.42463(9) 0.0234(4) Uani 1 1 d . . . . .
C8 C 0.23863(13) 1.21908(11) 0.26254(9) 0.0226(3) Uani 1 1 d . . . . .
C91 C 1.16448(13) 0.32269(12) 0.08742(9) 0.0259(4) Uani 1 1 d . . . . .
C43 C -0.15759(13) 1.17902(11) 0.41637(9) 0.0246(4) Uani 1 1 d . . . . .
C62 C 0.77326(13) 0.26311(11) 0.23725(9) 0.0228(3) Uani 1 1 d . . . . .
C82 C 1.11077(13) 0.39796(12) 0.07949(9) 0.0252(4) Uani 1 1 d . . . . .
C120 C 0.81063(13) 0.55214(11) 0.14226(9) 0.0247(4) Uani 1 1 d . . . . .
H120 H 0.791625 0.519205 0.112337 0.030 Uiso 1 1 calc R . . . .
C63 C 0.84163(13) 0.30703(10) 0.19894(9) 0.0210(3) Uani 1 1 d . . . . .
C105 C 0.84524(14) 0.48671(11) 0.40755(9) 0.0253(4) Uani 1 1 d . . . . .
H105 H 0.890209 0.457745 0.371447 0.030 Uiso 1 1 calc R . . . .
C68 C 0.61323(13) 0.34404(12) 0.21107(9) 0.0253(4) Uani 1 1 d . . . . .
C61 C 0.66666(13) 0.29935(11) 0.26279(9) 0.0236(4) Uani 1 1 d . . . . .
H61 H 0.634163 0.250684 0.275330 0.028 Uiso 1 1 calc R . . . .
C44 C 0.22907(14) 1.00958(11) 0.07060(9) 0.0254(4) Uani 1 1 d . . . . .
C65 C 0.96778(14) 0.18987(11) 0.19638(9) 0.0263(4) Uani 1 1 d . . . . .
H65 H 1.033914 0.164972 0.183196 0.032 Uiso 1 1 calc R . . . .
C93 C 0.57414(13) 0.61601(12) 0.17768(10) 0.0282(4) Uani 1 1 d . . . . .
H93 H 0.623207 0.607071 0.203144 0.034 Uiso 1 1 calc R . . . .
C106 C 0.86460(14) 0.54641(11) 0.44851(9) 0.0266(4) Uani 1 1 d . . . . .
C2 C 0.39576(13) 1.12605(12) 0.28246(9) 0.0251(4) Uani 1 1 d . . . . .
C81 C 1.01251(13) 0.39207(11) 0.11257(9) 0.0255(4) Uani 1 1 d . . . . .
H81 H 0.957428 0.433620 0.115584 0.031 Uiso 1 1 calc R . . . .
C11 C 0.04980(14) 1.30309(11) 0.30846(9) 0.0269(4) Uani 1 1 d . . . . .
H11 H -0.014519 1.331519 0.323161 0.032 Uiso 1 1 calc R . . . .
C77 C 0.60556(14) 0.41148(12) 0.45954(9) 0.0277(4) Uani 1 1 d . . . . .
H77 H 0.593397 0.431925 0.504007 0.033 Uiso 1 1 calc R . . . .
C46 C 0.10916(15) 0.94706(11) 0.05449(9) 0.0277(4) Uani 1 1 d . . . . .
C4 C 0.45843(13) 0.99485(12) 0.32800(9) 0.0271(4) Uani 1 1 d . . . . .
C40 C -0.26268(14) 1.06462(13) 0.48311(9) 0.0273(4) Uani 1 1 d . . . . .
C3 C 0.39402(13) 1.04310(12) 0.29262(9) 0.0241(4) Uani 1 1 d . . . . .
C79 C 0.56467(13) 0.33109(11) 0.37885(10) 0.0262(4) Uani 1 1 d . . . . .
H79 H 0.523057 0.297355 0.368196 0.031 Uiso 1 1 calc R . . . .
C45 C 0.13281(14) 1.00654(11) 0.09387(9) 0.0251(4) Uani 1 1 d . . . . .
H45 H 0.089608 1.037848 0.129403 0.030 Uiso 1 1 calc R . . . .
C66 C 0.90020(15) 0.14575(11) 0.23341(10) 0.0287(4) Uani 1 1 d . . . . .
H66 H 0.919666 0.090672 0.244972 0.034 Uiso 1 1 calc R . . . .
C107 C 0.94836(15) 0.58070(12) 0.45106(9) 0.0284(4) Uani 1 1 d . . . . .
C20 C 0.46078(13) 0.90739(12) 0.33446(9) 0.0281(4) Uani 1 1 d . . . . .
C115 C 0.77812(15) 0.57132(12) 0.49378(10) 0.0285(4) Uani 1 1 d . . . . .
C35 C -0.16010(14) 1.04150(12) 0.45992(9) 0.0252(4) Uani 1 1 d . . . . .
C13 C 0.21430(14) 1.30132(11) 0.24745(9) 0.0267(4) Uani 1 1 d . . . . .
H13 H 0.262629 1.329080 0.221048 0.032 Uiso 1 1 calc R . . . .
C21 C 0.41128(13) 0.85409(12) 0.31461(10) 0.0282(4) Uani 1 1 d . . . . .
H21 H 0.359992 0.866993 0.291254 0.034 Uiso 1 1 calc R . . . .
C1 C 0.34194(13) 1.17618(11) 0.23325(9) 0.0238(4) Uani 1 1 d . . . . .
H1 H 0.379374 1.221856 0.219737 0.029 Uiso 1 1 calc R . . . .
C17 C 0.37642(14) 1.07201(12) 0.03648(9) 0.0278(4) Uani 1 1 d . . . . .
H17 H 0.382533 1.054273 -0.008229 0.033 Uiso 1 1 calc R . . . .
C19 C 0.43317(13) 1.14248(12) 0.11543(10) 0.0269(4) Uani 1 1 d . . . . .
H19 H 0.480549 1.171038 0.124990 0.032 Uiso 1 1 calc R . . . .
C88 C 1.26133(14) 0.44256(13) 0.02143(9) 0.0292(4) Uani 1 1 d . . . . .
C70 C 0.54189(13) 0.47053(12) 0.16342(9) 0.0278(4) Uani 1 1 d . . . . .
C42 C -0.25766(14) 1.20416(12) 0.44208(10) 0.0299(4) Uani 1 1 d . . . . .
H42 H -0.288284 1.258503 0.437169 0.036 Uiso 1 1 calc R . . . .
C7 C 0.45652(14) 1.16195(13) 0.31245(10) 0.0306(4) Uani 1 1 d . . . . .
H7 H 0.456431 1.218734 0.307283 0.037 Uiso 1 1 calc R . . . .
C57 C 0.14359(14) 0.86594(12) 0.38322(10) 0.0290(4) Uani 1 1 d . . . . .
H57 H 0.145802 0.847797 0.427885 0.035 Uiso 1 1 calc R . . . .
C18 C 0.44613(14) 1.11226(12) 0.05100(10) 0.0302(4) Uani 1 1 d . . . . .
H18 H 0.502109 1.119135 0.017342 0.036 Uiso 1 1 calc R . . . .
C83 C 1.15818(14) 0.46106(12) 0.04465(10) 0.0281(4) Uani 1 1 d . . . . .
C55 C 0.19412(15) 0.91772(12) 0.00941(10) 0.0301(4) Uani 1 1 d . . . . .
C36 C -0.11544(15) 0.96231(12) 0.47389(10) 0.0295(4) Uani 1 1 d . . . . .
H36 H -0.047031 0.947007 0.459343 0.035 Uiso 1 1 calc R . . . .
C92 C 0.53131(13) 0.55849(13) 0.15675(10) 0.0292(4) Uani 1 1 d . . . . .
C78 C 0.54338(14) 0.36447(12) 0.44275(10) 0.0286(4) Uani 1 1 d . . . . .
H78 H 0.486693 0.355219 0.474732 0.034 Uiso 1 1 calc R . . . .
C67 C 0.80387(14) 0.18233(11) 0.25356(9) 0.0264(4) Uani 1 1 d . . . . .
H67 H 0.757769 0.151754 0.279014 0.032 Uiso 1 1 calc R . . . .
C90 C 1.26514(14) 0.30195(13) 0.06149(10) 0.0315(4) Uani 1 1 d . . . . .
H90 H 1.299023 0.248643 0.066043 0.038 Uiso 1 1 calc R . . . .
C94 C 0.53178(14) 0.69259(13) 0.15431(10) 0.0308(4) Uani 1 1 d . . . . .
C12 C 0.12070(15) 1.34333(11) 0.27035(10) 0.0293(4) Uani 1 1 d . . . . .
H12 H 0.105487 1.399357 0.259892 0.035 Uiso 1 1 calc R . . . .
C73 C 0.56114(15) 0.30200(13) 0.17804(10) 0.0310(4) Uani 1 1 d . . . . .
H73 H 0.567504 0.244623 0.182624 0.037 Uiso 1 1 calc R . . . .
C31 C 0.52388(15) 0.78518(13) 0.36622(10) 0.0328(4) Uani 1 1 d . . . . .
C41 C -0.30843(14) 1.14630(13) 0.47445(10) 0.0309(4) Uani 1 1 d . . . . .
H41 H -0.376400 1.160750 0.491807 0.037 Uiso 1 1 calc R . . . .
C23 C 0.43109(14) 0.69501(12) 0.32822(10) 0.0316(4) Uani 1 1 d . . . . .
C47 C 0.02261(16) 0.91629(12) 0.05336(10) 0.0308(4) Uani 1 1 d . . . . .
C6 C 0.51753(15) 1.11622(14) 0.34993(11) 0.0345(4) Uani 1 1 d . . . . .
H6 H 0.557261 1.141904 0.371126 0.041 Uiso 1 1 calc R . . . .
C5 C 0.51981(14) 1.03303(13) 0.35606(10) 0.0326(4) Uani 1 1 d . . . . .
H5 H 0.563752 1.001509 0.379694 0.039 Uiso 1 1 calc R . . . .
C89 C 1.31164(14) 0.36245(14) 0.02942(10) 0.0333(4) Uani 1 1 d . . . . .
H89 H 1.379811 0.350852 0.011808 0.040 Uiso 1 1 calc R . . . .
C119 C 0.84169(14) 0.62410(12) 0.11861(10) 0.0292(4) Uani 1 1 d . . . . .
H119 H 0.844219 0.640396 0.072968 0.035 Uiso 1 1 calc R . . . .
C37 C -0.17006(16) 0.90723(13) 0.50831(10) 0.0332(4) Uani 1 1 d . . . . .
H37 H -0.139058 0.854554 0.518186 0.040 Uiso 1 1 calc R . . . .
C60 C 0.14110(16) 0.92038(12) 0.25450(10) 0.0321(4) Uani 1 1 d . . . . .
H60 H 0.140873 0.938811 0.209643 0.038 Uiso 1 1 calc R . . . .
C103 C 0.46328(14) 0.67583(13) 0.12116(10) 0.0336(4) Uani 1 1 d . . . . .
C22 C 0.45047(14) 0.77458(12) 0.33530(10) 0.0300(4) Uani 1 1 d . . . . .
C108 C 1.04047(16) 0.55577(13) 0.40883(10) 0.0333(4) Uani 1 1 d . . . . .
H108 H 1.048578 0.514964 0.376066 0.040 Uiso 1 1 calc R . . . .
C116 C 0.83166(16) 0.57411(12) 0.24947(10) 0.0312(4) Uani 1 1 d . . . . .
H116 H 0.827761 0.557133 0.295080 0.037 Uiso 1 1 calc R . . . .
C112 C 0.93650(17) 0.64184(12) 0.50031(10) 0.0331(4) Uani 1 1 d . . . . .
C95 C 0.54575(14) 0.77369(13) 0.16028(10) 0.0327(5) Uani 1 1 d . . . . .
C96 C 0.61643(15) 0.79487(13) 0.19190(11) 0.0344(5) Uani 1 1 d . . . . .
H96 H 0.657217 0.753511 0.210713 0.041 Uiso 1 1 calc R . . . .
C24 C 0.35768(15) 0.67854(13) 0.29760(11) 0.0347(5) Uani 1 1 d . . . . .
H24 H 0.317680 0.721939 0.280293 0.042 Uiso 1 1 calc R . . . .
C118 C 0.86892(16) 0.67187(12) 0.16213(11) 0.0357(5) Uani 1 1 d . . . . .
H118 H 0.891264 0.721256 0.146834 0.043 Uiso 1 1 calc R . . . .
C39 C -0.31666(15) 1.00518(14) 0.51639(10) 0.0319(4) Uani 1 1 d . . . . .
H39 H -0.385360 1.018692 0.530255 0.038 Uiso 1 1 calc R . . . .
C28 C 0.49155(16) 0.62935(13) 0.35337(10) 0.0355(5) Uani 1 1 d . . . . .
C84 C 1.10873(16) 0.53890(13) 0.03144(11) 0.0349(4) Uani 1 1 d . . . . .
H84 H 1.040007 0.551086 0.045978 0.042 Uiso 1 1 calc R . . . .
C38 C -0.27178(16) 0.92856(14) 0.52901(10) 0.0348(4) Uani 1 1 d . . . . .
H38 H -0.309358 0.889814 0.551743 0.042 Uiso 1 1 calc R . . . .
C72 C 0.49990(16) 0.34278(14) 0.13843(11) 0.0367(5) Uani 1 1 d . . . . .
H72 H 0.465898 0.313233 0.115477 0.044 Uiso 1 1 calc R . . . .
C87 C 1.31076(15) 0.50527(14) -0.01074(10) 0.0345(4) Uani 1 1 d . . . . .
H87 H 1.379647 0.494969 -0.024574 0.041 Uiso 1 1 calc R . . . .
C100 C 0.48351(15) 0.83580(13) 0.13286(10) 0.0364(5) Uani 1 1 d . . . . .
C52 C 0.02984(19) 0.85433(13) 0.00565(11) 0.0387(5) Uani 1 1 d . . . . .
C101 C 0.41145(15) 0.81485(15) 0.10108(11) 0.0416(6) Uani 1 1 d . . . . .
H101 H 0.369156 0.857212 0.084599 0.050 Uiso 1 1 calc R . . . .
C97 C 0.62687(16) 0.87450(14) 0.19576(11) 0.0386(5) Uani 1 1 d . . . . .
H97 H 0.674662 0.888144 0.217112 0.046 Uiso 1 1 calc R . . . .
C71 C 0.48884(15) 0.42644(14) 0.13266(10) 0.0344(5) Uani 1 1 d . . . . .
H71 H 0.444598 0.454325 0.107474 0.041 Uiso 1 1 calc R . . . .
C99 C 0.49622(17) 0.91741(14) 0.13798(11) 0.0413(6) Uani 1 1 d . . . . .
H99 H 0.455259 0.959728 0.120284 0.050 Uiso 1 1 calc R . . . .
C114 C 0.76523(17) 0.63079(13) 0.54333(11) 0.0356(5) Uani 1 1 d . . . . .
H114 H 0.704455 0.646186 0.573746 0.043 Uiso 1 1 calc R . . . .
C30 C 0.58526(17) 0.72143(15) 0.39077(11) 0.0408(5) Uani 1 1 d . . . . .
H30 H 0.635710 0.731066 0.411344 0.049 Uiso 1 1 calc R . . . .
C48 C -0.06829(17) 0.94545(14) 0.09561(11) 0.0364(5) Uani 1 1 d . . . . .
H48 H -0.073611 0.987174 0.127081 0.044 Uiso 1 1 calc R . . . .
C113 C 0.84455(18) 0.66523(14) 0.54545(11) 0.0386(5) Uani 1 1 d . . . . .
H113 H 0.838395 0.705978 0.577935 0.046 Uiso 1 1 calc R . . . .
C27 C 0.47410(17) 0.54953(13) 0.34753(11) 0.0392(5) Uani 1 1 d . . . . .
H27 H 0.513475 0.505240 0.364320 0.047 Uiso 1 1 calc R . . . .
C117 C 0.86324(19) 0.64681(13) 0.22844(12) 0.0406(5) Uani 1 1 d . . . . .
H117 H 0.880878 0.679266 0.259379 0.049 Uiso 1 1 calc R . . . .
C58 C 0.10255(16) 0.82428(13) 0.34320(12) 0.0365(5) Uani 1 1 d . . . . .
H58 H 0.075477 0.777363 0.360074 0.044 Uiso 1 1 calc R . . . .
C86 C 1.26117(17) 0.58058(14) -0.02232(11) 0.0387(5) Uani 1 1 d . . . . .
H86 H 1.295810 0.621684 -0.043964 0.046 Uiso 1 1 calc R . . . .
C29 C 0.56784(17) 0.64486(14) 0.38318(11) 0.0403(5) Uani 1 1 d . . . . .
H29 H 0.608291 0.600075 0.398425 0.048 Uiso 1 1 calc R . . . .
C85 C 1.15906(18) 0.59696(14) -0.00216(12) 0.0396(5) Uani 1 1 d . . . . .
H85 H 1.124822 0.648418 -0.011847 0.047 Uiso 1 1 calc R . . . .
C111 C 1.01848(18) 0.67704(14) 0.50387(11) 0.0392(5) Uani 1 1 d . . . . .
H111 H 1.011746 0.718849 0.535533 0.047 Uiso 1 1 calc R . . . .
C110 C 1.10708(18) 0.65189(14) 0.46254(12) 0.0406(5) Uani 1 1 d . . . . .
H110 H 1.161281 0.676070 0.465926 0.049 Uiso 1 1 calc R . . . .
C109 C 1.11871(17) 0.59049(15) 0.41500(11) 0.0388(5) Uani 1 1 d . . . . .
H109 H 1.180898 0.572842 0.386982 0.047 Uiso 1 1 calc R . . . .
C54 C 0.20290(18) 0.85737(14) -0.03851(11) 0.0391(5) Uani 1 1 d . . . . .
H54 H 0.262973 0.838788 -0.068701 0.047 Uiso 1 1 calc R . . . .
C25 C 0.34341(16) 0.60035(13) 0.29253(12) 0.0385(5) Uani 1 1 d . . . . .
H25 H 0.293780 0.589805 0.271516 0.046 Uiso 1 1 calc R . . . .
C102 C 0.40108(16) 0.73628(15) 0.09350(12) 0.0404(5) Uani 1 1 d . . . . .
H102 H 0.354511 0.723013 0.070817 0.049 Uiso 1 1 calc R . . . .
C98 C 0.56595(18) 0.93644(14) 0.16773(12) 0.0424(6) Uani 1 1 d . . . . .
H98 H 0.573864 0.991498 0.169726 0.051 Uiso 1 1 calc R . . . .
C59 C 0.10123(19) 0.85168(14) 0.27796(12) 0.0414(5) Uani 1 1 d . . . . .
H59 H 0.073302 0.823656 0.249611 0.050 Uiso 1 1 calc R . . . .
B1 B 0.23297(14) 1.03989(12) 0.26820(10) 0.0202(4) Uani 1 1 d . . . . .
C49 C -0.14922(19) 0.91359(16) 0.09133(12) 0.0440(6) Uani 1 1 d . . . . .
H49 H -0.210450 0.934136 0.119376 0.053 Uiso 1 1 calc R . . . .
C26 C 0.40215(17) 0.53502(14) 0.31839(12) 0.0415(5) Uani 1 1 d . . . . .
H26 H 0.391126 0.480989 0.315323 0.050 Uiso 1 1 calc R . . . .
B2 B 0.76124(14) 0.44456(12) 0.23064(10) 0.0213(4) Uani 1 1 d . . . . .
C50 C -0.1422(2) 0.85099(16) 0.04588(13) 0.0487(6) Uani 1 1 d . . . . .
H50 H -0.198236 0.828522 0.044063 0.058 Uiso 1 1 calc R . . . .
C51 C -0.0549(2) 0.82228(15) 0.00425(13) 0.0467(6) Uani 1 1 d . . . . .
H51 H -0.051074 0.779881 -0.026274 0.056 Uiso 1 1 calc R . . . .
C53 C 0.1206(2) 0.82688(14) -0.03938(12) 0.0424(5) Uani 1 1 d . . . . .
H53 H 0.123717 0.785930 -0.071079 0.051 Uiso 1 1 calc R . . . .
C121 C -0.2162(2) 0.8692(2) 0.35140(14) 0.0600(7) Uani 1 1 d . . . . .
H12A H -0.286155 0.869604 0.353865 0.072 Uiso 0.386(16) 1 calc R . P A 1
H12B H -0.210079 0.914290 0.379296 0.072 Uiso 0.386(16) 1 calc R . P A 1
H12C H -0.227258 0.908848 0.388200 0.072 Uiso 0.614(16) 1 calc R . P A 2
H12D H -0.280546 0.860320 0.345656 0.072 Uiso 0.614(16) 1 calc R . P A 2
C122 C 1.1862(3) 0.6417(3) 0.15745(17) 0.0762(10) Uani 1 1 d . . . . .
H12E H 1.251645 0.648249 0.162634 0.091 Uiso 0.386(16) 1 calc R . P A 3
H12F H 1.193079 0.596256 0.126226 0.091 Uiso 0.386(16) 1 calc R . P A 3
H12G H 1.208994 0.602495 0.119905 0.091 Uiso 0.614(16) 1 calc R . P A 4
H12H H 1.244509 0.653829 0.171076 0.091 Uiso 0.614(16) 1 calc R . P A 4
Cl1A Cl -0.1550(3) 0.9109(8) 0.2762(3) 0.130(2) Uani 0.614(16) 1 d . U P A 2
Cl0A Cl -0.1539(4) 0.7788(3) 0.3747(3) 0.0753(13) Uani 0.614(16) 1 d . U P A 2
Cl14 Cl 1.1192(5) 0.5952(8) 0.2242(5) 0.157(3) Uani 0.614(16) 1 d . U P A 4

loop_
_atom_site_aniso_label
_atom_site_aniso_U_11
_atom_site_aniso_U_22
_atom_site_aniso_U_33
_atom_site_aniso_U_23
_atom_site_aniso_U_13
_atom_site_aniso_U_12
Cl1 0.0438(15) 0.0411(14) 0.0337(13) 0.0075(10) -0.0165(10) -0.0056(11)
Cl3 0.0897(6) 0.0748(5) 0.0533(4) 0.0026(4) -0.0215(4) -0.0155(4)
Cl2 0.0462(15) 0.080(2) 0.0370(14) 0.0226(11) -0.0163(9) -0.0198(15)
Cl4 0.0396(15) 0.094(3) 0.0533(17) 0.0405(13) -0.0169(9) -0.0173(14)
O7 0.0212(6) 0.0193(6) 0.0222(6) 0.0051(5) -0.0040(5) -0.0031(5)
O9 0.0198(6) 0.0218(6) 0.0217(6) 0.0052(5) -0.0031(5) -0.0042(5)
O3 0.0195(6) 0.0225(6) 0.0214(6) 0.0039(5) -0.0030(5) -0.0045(5)
O2 0.0208(6) 0.0186(6) 0.0219(6) 0.0051(5) -0.0030(5) -0.0039(5)
O8 0.0188(6) 0.0241(6) 0.0256(6) 0.0052(5) -0.0051(5) -0.0032(5)
O1 0.0181(6) 0.0235(6) 0.0257(6) 0.0049(5) -0.0039(5) -0.0031(5)
O5 0.0202(6) 0.0225(6) 0.0277(6) 0.0045(5) -0.0037(5) -0.0005(5)
O10 0.0205(6) 0.0251(6) 0.0283(6) 0.0043(5) -0.0042(5) -0.0007(5)
O12 0.0285(7) 0.0290(7) 0.0263(6) -0.0027(5) -0.0059(5) -0.0010(5)
O6 0.0322(7) 0.0301(7) 0.0249(6) -0.0022(5) -0.0075(5) 0.0016(6)
O4 0.0252(7) 0.0383(8) 0.0325(7) 0.0119(6) -0.0083(5) -0.0005(6)
O11 0.0243(7) 0.0410(8) 0.0366(7) 0.0174(6) -0.0107(6) -0.0036(6)
N2 0.0189(7) 0.0199(7) 0.0242(7) 0.0031(6) -0.0027(5) -0.0016(5)
N1 0.0191(7) 0.0188(7) 0.0243(7) 0.0023(6) -0.0024(5) -0.0020(5)
C75 0.0199(8) 0.0211(8) 0.0231(8) 0.0063(6) -0.0032(6) -0.0007(6)
C14 0.0217(8) 0.0223(8) 0.0247(8) 0.0074(7) -0.0045(7) -0.0023(7)
C15 0.0188(8) 0.0207(8) 0.0228(8) 0.0060(6) -0.0021(6) -0.0016(6)
C9 0.0235(8) 0.0192(8) 0.0214(8) 0.0032(6) -0.0060(6) -0.0049(6)
C32 0.0193(8) 0.0244(9) 0.0223(8) 0.0017(7) -0.0032(6) -0.0011(7)
C10 0.0236(9) 0.0219(8) 0.0225(8) 0.0020(6) -0.0053(7) -0.0047(7)
C76 0.0246(9) 0.0219(8) 0.0241(8) 0.0052(7) -0.0045(7) 0.0008(7)
C16 0.0238(9) 0.0222(8) 0.0234(8) 0.0046(7) -0.0044(7) 0.0001(7)
C74 0.0210(8) 0.0225(8) 0.0243(8) 0.0071(7) -0.0049(7) -0.0016(7)
C80 0.0189(8) 0.0259(9) 0.0238(8) 0.0005(7) -0.0040(6) -0.0005(7)
C33 0.0199(8) 0.0230(8) 0.0252(8) 0.0030(7) -0.0026(7) -0.0024(7)
C64 0.0233(9) 0.0225(8) 0.0235(8) 0.0015(7) -0.0064(7) -0.0039(7)
C69 0.0181(8) 0.0311(9) 0.0237(8) 0.0061(7) -0.0033(6) -0.0077(7)
C56 0.0233(8) 0.0225(8) 0.0258(9) 0.0044(7) -0.0031(7) -0.0025(7)
C104 0.0286(9) 0.0228(8) 0.0205(8) 0.0028(7) -0.0044(7) -0.0006(7)
C34 0.0204(8) 0.0258(9) 0.0230(8) 0.0030(7) -0.0044(7) -0.0025(7)
C8 0.0237(9) 0.0227(8) 0.0229(8) 0.0030(7) -0.0063(7) -0.0070(7)
C91 0.0218(9) 0.0304(9) 0.0247(9) 0.0037(7) -0.0049(7) -0.0033(7)
C43 0.0222(9) 0.0276(9) 0.0230(8) 0.0044(7) -0.0044(7) -0.0032(7)
C62 0.0247(9) 0.0230(9) 0.0221(8) 0.0025(7) -0.0065(7) -0.0068(7)
C82 0.0224(9) 0.0275(9) 0.0243(9) 0.0032(7) -0.0032(7) -0.0030(7)
C120 0.0225(8) 0.0248(9) 0.0253(9) 0.0053(7) -0.0036(7) -0.0035(7)
C63 0.0227(8) 0.0195(8) 0.0214(8) 0.0033(6) -0.0058(6) -0.0045(6)
C105 0.0286(9) 0.0230(8) 0.0234(8) 0.0036(7) -0.0059(7) -0.0024(7)
C68 0.0204(8) 0.0314(10) 0.0248(9) 0.0076(7) -0.0046(7) -0.0081(7)
C61 0.0224(8) 0.0246(9) 0.0259(9) 0.0074(7) -0.0067(7) -0.0098(7)
C44 0.0305(9) 0.0233(9) 0.0207(8) 0.0035(7) -0.0064(7) 0.0000(7)
C65 0.0274(9) 0.0230(9) 0.0283(9) -0.0001(7) -0.0075(7) -0.0014(7)
C93 0.0221(9) 0.0302(10) 0.0276(9) 0.0098(7) -0.0018(7) 0.0017(7)
C106 0.0341(10) 0.0227(9) 0.0236(8) 0.0044(7) -0.0095(7) -0.0034(7)
C2 0.0201(8) 0.0312(9) 0.0236(8) 0.0064(7) -0.0028(7) -0.0078(7)
C81 0.0209(8) 0.0239(9) 0.0287(9) 0.0025(7) -0.0015(7) -0.0016(7)
C11 0.0297(9) 0.0216(9) 0.0274(9) 0.0012(7) -0.0043(7) -0.0016(7)
C77 0.0286(9) 0.0268(9) 0.0235(9) 0.0046(7) -0.0019(7) 0.0006(7)
C46 0.0370(10) 0.0236(9) 0.0243(9) 0.0060(7) -0.0118(8) -0.0048(8)
C4 0.0186(8) 0.0346(10) 0.0259(9) 0.0081(7) -0.0023(7) -0.0040(7)
C40 0.0230(9) 0.0365(10) 0.0223(8) 0.0051(7) -0.0040(7) -0.0074(8)
C3 0.0180(8) 0.0293(9) 0.0236(8) 0.0064(7) -0.0018(6) -0.0059(7)
C79 0.0211(8) 0.0268(9) 0.0303(9) 0.0075(7) -0.0052(7) -0.0052(7)
C45 0.0302(9) 0.0216(8) 0.0234(8) 0.0024(7) -0.0066(7) -0.0036(7)
C66 0.0347(10) 0.0210(9) 0.0303(9) 0.0037(7) -0.0086(8) -0.0033(7)
C107 0.0369(10) 0.0256(9) 0.0248(9) 0.0068(7) -0.0121(8) -0.0057(8)
C20 0.0188(8) 0.0336(10) 0.0270(9) 0.0110(8) -0.0024(7) 0.0027(7)
C115 0.0335(10) 0.0261(9) 0.0258(9) 0.0012(7) -0.0090(7) -0.0015(8)
C35 0.0249(9) 0.0285(9) 0.0221(8) 0.0027(7) -0.0045(7) -0.0059(7)
C13 0.0320(10) 0.0241(9) 0.0253(9) 0.0051(7) -0.0055(7) -0.0108(7)
C21 0.0210(9) 0.0300(10) 0.0294(9) 0.0088(7) -0.0021(7) 0.0003(7)
C1 0.0219(8) 0.0245(9) 0.0260(9) 0.0069(7) -0.0049(7) -0.0090(7)
C17 0.0293(9) 0.0277(9) 0.0226(8) 0.0044(7) -0.0023(7) -0.0003(7)
C19 0.0220(9) 0.0276(9) 0.0295(9) 0.0092(7) -0.0038(7) -0.0046(7)
C88 0.0254(9) 0.0401(11) 0.0228(9) 0.0049(8) -0.0044(7) -0.0097(8)
C70 0.0189(8) 0.0363(10) 0.0274(9) 0.0109(8) -0.0040(7) -0.0069(7)
C42 0.0230(9) 0.0317(10) 0.0317(10) 0.0053(8) -0.0050(7) 0.0023(7)
C7 0.0279(9) 0.0347(10) 0.0322(10) 0.0088(8) -0.0078(8) -0.0143(8)
C57 0.0293(10) 0.0244(9) 0.0298(9) 0.0065(7) -0.0014(7) -0.0032(7)
C18 0.0260(9) 0.0310(10) 0.0277(9) 0.0096(8) 0.0019(7) -0.0011(7)
C83 0.0262(9) 0.0300(10) 0.0273(9) 0.0026(7) -0.0034(7) -0.0061(7)
C55 0.0382(11) 0.0274(9) 0.0255(9) 0.0016(7) -0.0119(8) -0.0018(8)
C36 0.0283(10) 0.0290(10) 0.0298(9) 0.0049(8) -0.0037(7) -0.0056(8)
C92 0.0189(8) 0.0384(11) 0.0285(9) 0.0116(8) -0.0049(7) -0.0031(7)
C78 0.0223(9) 0.0304(10) 0.0283(9) 0.0094(7) 0.0004(7) -0.0017(7)
C67 0.0318(10) 0.0233(9) 0.0255(9) 0.0052(7) -0.0065(7) -0.0096(7)
C90 0.0217(9) 0.0364(11) 0.0328(10) 0.0072(8) -0.0053(7) 0.0020(8)
C94 0.0231(9) 0.0345(10) 0.0283(9) 0.0124(8) 0.0005(7) 0.0023(8)
C12 0.0366(10) 0.0199(9) 0.0307(9) 0.0038(7) -0.0069(8) -0.0044(7)
C73 0.0302(10) 0.0344(10) 0.0323(10) 0.0097(8) -0.0097(8) -0.0148(8)
C31 0.0300(10) 0.0322(10) 0.0307(10) 0.0114(8) -0.0028(8) 0.0018(8)
C41 0.0198(9) 0.0405(11) 0.0296(9) 0.0059(8) -0.0036(7) -0.0014(8)
C23 0.0264(9) 0.0303(10) 0.0288(9) 0.0099(8) 0.0057(7) 0.0030(8)
C47 0.0430(11) 0.0269(9) 0.0275(9) 0.0103(7) -0.0163(8) -0.0109(8)
C6 0.0287(10) 0.0445(12) 0.0361(10) 0.0080(9) -0.0132(8) -0.0162(9)
C5 0.0233(9) 0.0432(11) 0.0327(10) 0.0124(9) -0.0092(8) -0.0085(8)
C89 0.0192(9) 0.0484(12) 0.0300(10) 0.0080(9) -0.0041(7) -0.0029(8)
C119 0.0291(9) 0.0256(9) 0.0295(9) 0.0081(7) -0.0014(7) -0.0035(7)
C37 0.0385(11) 0.0296(10) 0.0315(10) 0.0062(8) -0.0066(8) -0.0089(8)
C60 0.0400(11) 0.0283(10) 0.0318(10) 0.0064(8) -0.0127(8) -0.0119(8)
C103 0.0238(9) 0.0406(11) 0.0318(10) 0.0144(8) -0.0026(7) -0.0010(8)
C22 0.0235(9) 0.0323(10) 0.0274(9) 0.0098(8) 0.0010(7) 0.0024(7)
C108 0.0377(11) 0.0354(11) 0.0285(10) 0.0062(8) -0.0092(8) -0.0104(9)
C116 0.0398(11) 0.0269(9) 0.0295(10) 0.0058(8) -0.0107(8) -0.0107(8)
C112 0.0447(12) 0.0282(10) 0.0307(10) 0.0055(8) -0.0164(9) -0.0081(8)
C95 0.0254(9) 0.0334(10) 0.0295(9) 0.0126(8) 0.0051(7) 0.0045(8)
C96 0.0289(10) 0.0292(10) 0.0361(10) 0.0098(8) 0.0036(8) 0.0033(8)
C24 0.0263(10) 0.0308(10) 0.0389(11) 0.0089(8) 0.0019(8) 0.0030(8)
C118 0.0404(11) 0.0242(9) 0.0431(12) 0.0087(8) -0.0075(9) -0.0116(8)
C39 0.0251(9) 0.0438(12) 0.0276(9) 0.0053(8) -0.0033(7) -0.0122(8)
C28 0.0342(11) 0.0342(11) 0.0274(10) 0.0104(8) 0.0054(8) 0.0058(8)
C84 0.0317(10) 0.0305(10) 0.0383(11) 0.0056(8) 0.0003(8) -0.0056(8)
C38 0.0373(11) 0.0393(11) 0.0289(10) 0.0078(8) -0.0029(8) -0.0174(9)
C72 0.0356(11) 0.0447(12) 0.0377(11) 0.0136(9) -0.0171(9) -0.0204(9)
C87 0.0296(10) 0.0471(12) 0.0280(10) 0.0056(9) -0.0038(8) -0.0146(9)
C100 0.0296(10) 0.0356(11) 0.0322(10) 0.0149(8) 0.0068(8) 0.0058(8)
C52 0.0587(14) 0.0311(11) 0.0346(11) 0.0099(9) -0.0243(10) -0.0143(10)
C101 0.0273(10) 0.0461(13) 0.0410(12) 0.0236(10) -0.0003(8) 0.0072(9)
C97 0.0351(11) 0.0342(11) 0.0370(11) 0.0081(9) 0.0062(9) -0.0001(9)
C71 0.0267(10) 0.0468(12) 0.0339(10) 0.0150(9) -0.0133(8) -0.0131(9)
C99 0.0369(11) 0.0354(11) 0.0367(11) 0.0165(9) 0.0089(9) 0.0085(9)
C114 0.0397(11) 0.0349(11) 0.0309(10) -0.0068(8) -0.0085(8) 0.0007(9)
C30 0.0343(11) 0.0477(13) 0.0355(11) 0.0135(10) -0.0086(9) 0.0043(10)
C48 0.0428(12) 0.0382(11) 0.0321(10) 0.0115(9) -0.0128(9) -0.0149(9)
C113 0.0514(13) 0.0323(11) 0.0340(11) -0.0040(8) -0.0155(10) -0.0033(9)
C27 0.0413(12) 0.0303(10) 0.0345(11) 0.0107(8) 0.0046(9) 0.0064(9)
C117 0.0593(15) 0.0284(10) 0.0402(12) 0.0036(9) -0.0164(10) -0.0182(10)
C58 0.0406(11) 0.0257(10) 0.0441(12) 0.0106(8) -0.0075(9) -0.0137(8)
C86 0.0426(12) 0.0413(12) 0.0330(11) 0.0068(9) -0.0020(9) -0.0195(10)
C29 0.0388(12) 0.0376(12) 0.0363(11) 0.0148(9) -0.0055(9) 0.0088(9)
C85 0.0438(12) 0.0307(11) 0.0406(12) 0.0057(9) -0.0013(9) -0.0082(9)
C111 0.0554(14) 0.0346(11) 0.0351(11) 0.0061(9) -0.0213(10) -0.0152(10)
C110 0.0505(13) 0.0418(12) 0.0396(12) 0.0148(10) -0.0232(10) -0.0225(10)
C109 0.0390(12) 0.0449(12) 0.0358(11) 0.0127(9) -0.0113(9) -0.0155(10)
C54 0.0523(13) 0.0331(11) 0.0317(10) -0.0044(8) -0.0138(9) 0.0008(10)
C25 0.0332(11) 0.0334(11) 0.0431(12) 0.0065(9) 0.0007(9) -0.0031(9)
C102 0.0287(10) 0.0475(13) 0.0414(12) 0.0228(10) -0.0083(9) -0.0015(9)
C98 0.0456(13) 0.0285(10) 0.0389(11) 0.0100(9) 0.0118(10) 0.0023(9)
C59 0.0555(14) 0.0333(11) 0.0453(12) 0.0074(9) -0.0203(11) -0.0244(10)
B1 0.0190(9) 0.0177(9) 0.0236(9) 0.0052(7) -0.0042(7) -0.0042(7)
C49 0.0456(13) 0.0529(14) 0.0412(12) 0.0197(10) -0.0172(10) -0.0241(11)
C26 0.0417(12) 0.0296(11) 0.0424(12) 0.0091(9) 0.0067(9) 0.0005(9)
B2 0.0195(9) 0.0206(9) 0.0233(9) 0.0049(7) -0.0049(7) -0.0033(7)
C50 0.0624(16) 0.0526(14) 0.0479(13) 0.0238(11) -0.0329(12) -0.0344(13)
C51 0.0696(17) 0.0431(13) 0.0420(12) 0.0121(10) -0.0316(12) -0.0275(12)
C53 0.0664(16) 0.0322(11) 0.0347(11) -0.0021(9) -0.0233(11) -0.0084(10)
C121 0.0595(17) 0.083(2) 0.0424(14) 0.0104(14) -0.0166(12) -0.0217(15)
C122 0.082(2) 0.102(3) 0.0524(17) 0.0274(18) -0.0241(16) -0.031(2)
Cl1A 0.096(2) 0.229(5) 0.091(2) 0.072(3) -0.0383(16) -0.094(3)
Cl0A 0.0814(17) 0.086(2) 0.0621(19) -0.0171(14) -0.0067(12) -0.0306(14)
Cl14 0.108(3) 0.253(6) 0.130(3) 0.103(4) -0.039(2) -0.095(3)

loop_
_atom_type_symbol
_atom_type_description
_atom_type_scat_dispersion_real
_atom_type_scat_dispersion_imag
_atom_type_scat_source
C C 0.0181 0.0091 'International Tables Vol C Tables 4.2.6.8 and 6.1.1.4'
H H 0.0000 0.0000 'International Tables Vol C Tables 4.2.6.8 and 6.1.1.4'
B B 0.0090 0.0039 'International Tables Vol C Tables 4.2.6.8 and 6.1.1.4'
Cl Cl 0.3639 0.7018 'International Tables Vol C Tables 4.2.6.8 and 6.1.1.4'
N N 0.0311 0.0180 'International Tables Vol C Tables 4.2.6.8 and 6.1.1.4'
O O 0.0492 0.0322 'International Tables Vol C Tables 4.2.6.8 and 6.1.1.4'

loop_
_exptl_crystal_face_index_h
_exptl_crystal_face_index_k
_exptl_crystal_face_index_l
_exptl_crystal_face_perp_dist
-9 0 1 0.1017
2 -5 11 0.1290
9 0 0 0.1615
-1 5 -11 0.0863
-5 0 -12 0.1121
-3 8 7 0.0656
6 -3 11 0.0948
2 -7 -8 0.0872
9 5 4 0.1417
-8 -6 -3 0.1056

loop_
_geom_angle_atom_site_label_1
_geom_angle_atom_site_label_2
_geom_angle_atom_site_label_3
_geom_angle
_geom_angle_site_symmetry_1
_geom_angle_site_symmetry_3
_geom_angle_publ_flag
C63 O7 B2 119.89(13) . . ?
C75 O9 B2 118.72(14) . . ?
C15 O3 B1 118.99(13) . . ?
C9 O2 B1 119.85(13) . . ?
C69 O8 B2 124.00(15) . . ?
C3 O1 B1 123.98(14) . . ?
C43 O5 C32 106.22(13) . . ?
C91 O10 C80 106.38(14) . . ?
C115 O12 C104 106.12(15) . . ?
C55 O6 C44 106.25(15) . . ?
C31 O4 C20 105.76(16) . . ?
C103 O11 C92 105.78(16) . . ?
C120 N2 B2 117.26(15) . . ?
C116 N2 C120 119.40(16) . . ?
C116 N2 B2 123.10(15) . . ?
C56 N1 B1 116.79(15) . . ?
C60 N1 C56 119.42(16) . . ?
C60 N1 B1 123.67(15) . . ?
O9 C75 C76 117.94(16) . . ?
O9 C75 C74 122.00(16) . . ?
C74 C75 C76 120.06(16) . . ?
C15 C14 C1 125.16(16) . . ?
C19 C14 C15 118.03(17) . . ?
C19 C14 C1 116.79(17) . . ?
O3 C15 C14 121.86(16) . . ?
O3 C15 C16 117.93(16) . . ?
C14 C15 C16 120.20(16) . . ?
O2 C9 C10 118.70(15) . . ?
O2 C9 C8 120.50(15) . . ?
C8 C9 C10 120.79(16) . . ?
O5 C32 C10 114.65(15) . . ?
C33 C32 O5 110.34(15) . . ?
C33 C32 C10 135.01(16) . . ?
C9 C10 C32 121.68(16) . . ?
C11 C10 C9 118.70(17) . . ?
C11 C10 C32 119.58(16) . . ?
C75 C76 C104 121.21(16) . . ?
C77 C76 C75 119.49(18) . . ?
C77 C76 C104 119.29(17) . . ?
C15 C16 C44 121.80(16) . . ?
C17 C16 C15 119.26(18) . . ?
C17 C16 C44 118.86(17) . . ?
C75 C74 C61 124.65(16) . . ?
C79 C74 C75 118.21(17) . . ?
C79 C74 C61 117.11(17) . . ?
O10 C80 C64 114.71(15) . . ?
C81 C80 O10 110.10(16) . . ?
C81 C80 C64 135.19(17) . . ?
C32 C33 C34 106.90(16) . . ?
C63 C64 C80 121.98(16) . . ?
C65 C64 C80 119.40(16) . . ?
C65 C64 C63 118.62(17) . . ?
O8 C69 C68 120.77(16) . . ?
O8 C69 C70 118.26(17) . . ?
C68 C69 C70 120.89(18) . . ?
N1 C56 C57 121.64(18) . . ?
O12 C104 C76 115.15(16) . . ?
C105 C104 O12 110.29(17) . . ?
C105 C104 C76 134.54(17) . . ?
C43 C34 C33 105.58(16) . . ?
C43 C34 C35 119.64(17) . . ?
C35 C34 C33 134.77(17) . . ?
C9 C8 C1 122.98(16) . . ?
C13 C8 C9 118.76(17) . . ?
C13 C8 C1 118.24(16) . . ?
O10 C91 C82 110.88(16) . . ?
O10 C91 C90 124.91(17) . . ?
C82 C91 C90 124.21(18) . . ?
O5 C43 C34 110.95(16) . . ?
O5 C43 C42 124.66(17) . . ?
C34 C43 C42 124.39(18) . . ?
C63 C62 C61 123.20(16) . . ?
C67 C62 C63 118.69(17) . . ?
C67 C62 C61 118.10(16) . . ?
C91 C82 C81 105.62(16) . . ?
C91 C82 C83 119.71(17) . . ?
C83 C82 C81 134.66(17) . . ?
N2 C120 C119 121.64(18) . . ?
O7 C63 C64 118.66(15) . . ?
O7 C63 C62 120.59(15) . . ?
C62 C63 C64 120.75(16) . . ?
C104 C105 C106 106.94(17) . . ?
C69 C68 C61 121.71(17) . . ?
C73 C68 C69 118.57(17) . . ?
C73 C68 C61 119.41(17) . . ?
C62 C61 C74 114.11(14) . . ?
C62 C61 C68 116.93(15) . . ?
C68 C61 C74 112.82(15) . . ?
O6 C44 C16 114.84(16) . . ?
C45 C44 O6 110.27(17) . . ?
C45 C44 C16 134.86(18) . . ?
C66 C65 C64 120.88(17) . . ?
C92 C93 C94 107.23(18) . . ?
C107 C106 C105 134.56(19) . . ?
C115 C106 C105 105.72(17) . . ?
C115 C106 C107 119.72(18) . . ?
C3 C2 C1 121.91(17) . . ?
C7 C2 C3 118.67(17) . . ?
C7 C2 C1 119.05(17) . . ?
C80 C81 C82 107.01(16) . . ?
C12 C11 C10 120.82(17) . . ?
C78 C77 C76 120.39(18) . . ?
C55 C46 C45 106.01(18) . . ?
C55 C46 C47 119.46(19) . . ?
C47 C46 C45 134.53(19) . . ?
C3 C4 C20 120.57(18) . . ?
C5 C4 C3 118.45(18) . . ?
C5 C4 C20 120.99(17) . . ?
C35 C40 C41 120.43(17) . . ?
C39 C40 C35 118.11(18) . . ?
C39 C40 C41 121.44(18) . . ?
O1 C3 C2 120.74(16) . . ?
O1 C3 C4 118.31(17) . . ?
C2 C3 C4 120.88(18) . . ?
C78 C79 C74 121.98(18) . . ?
C44 C45 C46 106.82(17) . . ?
C65 C66 C67 119.66(17) . . ?
C106 C107 C112 116.95(19) . . ?
C108 C107 C106 123.22(19) . . ?
C108 C107 C112 119.81(19) . . ?
O4 C20 C4 114.81(18) . . ?
C21 C20 O4 110.19(17) . . ?
C21 C20 C4 134.99(17) . . ?
O12 C115 C106 110.93(17) . . ?
O12 C115 C114 124.87(18) . . ?
C106 C115 C114 124.2(2) . . ?
C40 C35 C34 116.75(17) . . ?
C36 C35 C34 123.85(17) . . ?
C36 C35 C40 119.39(17) . . ?
C12 C13 C8 121.25(17) . . ?
C20 C21 C22 107.47(17) . . ?
C8 C1 C14 113.98(14) . . ?
C8 C1 C2 116.79(15) . . ?
C2 C1 C14 113.05(15) . . ?
C18 C17 C16 120.74(18) . . ?
C18 C19 C14 122.26(18) . . ?
C89 C88 C83 120.25(18) . . ?
C87 C88 C83 118.00(19) . . ?
C87 C88 C89 121.74(18) . . ?
C69 C70 C92 120.42(18) . . ?
C71 C70 C69 118.56(18) . . ?
C71 C70 C92 121.01(17) . . ?
C41 C42 C43 116.46(18) . . ?
C2 C7 C6 121.28(19) . . ?
C58 C57 C56 119.16(18) . . ?
C17 C18 C19 119.08(17) . . ?
C82 C83 C88 116.85(18) . . ?
C84 C83 C82 123.76(18) . . ?
C84 C83 C88 119.38(18) . . ?
O6 C55 C46 110.64(17) . . ?
O6 C55 C54 124.9(2) . . ?
C46 C55 C54 124.4(2) . . ?
C37 C36 C35 120.64(19) . . ?
O11 C92 C70 115.29(18) . . ?
C93 C92 O11 110.23(17) . . ?
C93 C92 C70 134.48(17) . . ?
C77 C78 C79 119.41(17) . . ?
C66 C67 C62 121.38(17) . . ?
C89 C90 C91 116.52(18) . . ?
C103 C94 C93 105.69(19) . . ?
C103 C94 C95 120.55(18) . . ?
C95 C94 C93 133.7(2) . . ?
C11 C12 C13 119.65(17) . . ?
C72 C73 C68 121.08(19) . . ?
O4 C31 C30 124.8(2) . . ?
C22 C31 O4 110.73(16) . . ?
C22 C31 C30 124.4(2) . . ?
C42 C41 C40 122.20(17) . . ?
C22 C23 C28 116.9(2) . . ?
C24 C23 C22 123.72(18) . . ?
C24 C23 C28 119.4(2) . . ?
C46 C47 C52 117.2(2) . . ?
C48 C47 C46 123.16(19) . . ?
C48 C47 C52 119.6(2) . . ?
C5 C6 C7 119.53(19) . . ?
C6 C5 C4 120.97(18) . . ?
C90 C89 C88 122.29(18) . . ?
C118 C119 C120 119.08(18) . . ?
C36 C37 C38 120.29(19) . . ?
N1 C60 C59 121.25(19) . . ?
O11 C103 C94 111.05(17) . . ?
O11 C103 C102 125.4(2) . . ?
C94 C103 C102 123.5(2) . . ?
C31 C22 C21 105.83(19) . . ?
C31 C22 C23 119.83(18) . . ?
C23 C22 C21 134.3(2) . . ?
C109 C108 C107 120.1(2) . . ?
N2 C116 C117 121.33(18) . . ?
C107 C112 C113 120.4(2) . . ?
C111 C112 C107 118.1(2) . . ?
C111 C112 C113 121.4(2) . . ?
C94 C95 C100 116.9(2) . . ?
C96 C95 C94 123.44(18) . . ?
C96 C95 C100 119.7(2) . . ?
C97 C96 C95 120.75(19) . . ?
C25 C24 C23 120.41(19) . . ?
C119 C118 C117 118.95(19) . . ?
C38 C39 C40 121.38(19) . . ?
C27 C28 C23 118.5(2) . . ?
C27 C28 C29 121.43(19) . . ?
C29 C28 C23 120.1(2) . . ?
C85 C84 C83 120.7(2) . . ?
C39 C38 C37 120.10(19) . . ?
C71 C72 C73 119.7(2) . . ?
C86 C87 C88 121.4(2) . . ?
C95 C100 C101 120.0(2) . . ?
C99 C100 C95 118.0(2) . . ?
C99 C100 C101 122.02(19) . . ?
C47 C52 C53 120.1(2) . . ?
C51 C52 C47 118.1(2) . . ?
C51 C52 C53 121.8(2) . . ?
C102 C101 C100 122.54(19) . . ?
C96 C97 C98 119.7(2) . . ?
C72 C71 C70 120.88(18) . . ?
C98 C99 C100 121.4(2) . . ?
C113 C114 C115 116.6(2) . . ?
C29 C30 C31 115.9(2) . . ?
C49 C48 C47 120.1(2) . . ?
C114 C113 C112 122.0(2) . . ?
C26 C27 C28 121.2(2) . . ?
C118 C117 C116 119.6(2) . . ?
C57 C58 C59 119.17(19) . . ?
C87 C86 C85 120.1(2) . . ?
C30 C29 C28 122.79(19) . . ?
C84 C85 C86 120.3(2) . . ?
C110 C111 C112 121.1(2) . . ?
C111 C110 C109 120.5(2) . . ?
C108 C109 C110 120.4(2) . . ?
C53 C54 C55 116.5(2) . . ?
C24 C25 C26 120.5(2) . . ?
C101 C102 C103 116.4(2) . . ?
C99 C98 C97 120.4(2) . . ?
C58 C59 C60 119.3(2) . . ?
O3 B1 O1 113.57(15) . . ?
O3 B1 N1 107.77(14) . . ?
O2 B1 O3 113.62(14) . . ?
O2 B1 O1 115.20(15) . . ?
O2 B1 N1 103.79(13) . . ?
O1 B1 N1 101.26(13) . . ?
C48 C49 C50 120.6(3) . . ?
C27 C26 C25 120.1(2) . . ?
O7 B2 O9 113.31(14) . . ?
O7 B2 O8 115.29(15) . . ?
O7 B2 N2 104.23(14) . . ?
O9 B2 O8 113.38(15) . . ?
O9 B2 N2 107.55(14) . . ?
O8 B2 N2 101.59(13) . . ?
C51 C50 C49 120.1(2) . . ?
C50 C51 C52 121.4(2) . . ?
C54 C53 C52 122.3(2) . . ?
Cl2 C121 Cl1 109.6(3) . . ?
Cl0A C121 Cl1A 113.5(3) . . ?
Cl3 C122 Cl4 105.9(2) . . ?
Cl14 C122 Cl3 116.7(4) . . ?

loop_
_geom_bond_atom_site_label_1
_geom_bond_atom_site_label_2
_geom_bond_distance
_geom_bond_site_symmetry_2
_geom_bond_publ_flag
Cl1 C121 1.824(5) . ?
Cl3 C122 1.773(4) . ?
Cl2 C121 1.756(5) . ?
Cl4 C122 1.821(5) . ?
O7 C63 1.369(2) . ?
O7 B2 1.443(2) . ?
O9 C75 1.367(2) . ?
O9 B2 1.449(2) . ?
O3 C15 1.364(2) . ?
O3 B1 1.448(2) . ?
O2 C9 1.365(2) . ?
O2 B1 1.442(2) . ?
O8 C69 1.356(2) . ?
O8 B2 1.450(2) . ?
O1 C3 1.349(2) . ?
O1 B1 1.451(2) . ?
O5 C32 1.388(2) . ?
O5 C43 1.365(2) . ?
O10 C80 1.389(2) . ?
O10 C91 1.365(2) . ?
O12 C104 1.386(2) . ?
O12 C115 1.364(2) . ?
O6 C44 1.390(2) . ?
O6 C55 1.369(3) . ?
O4 C20 1.401(2) . ?
O4 C31 1.380(3) . ?
O11 C92 1.397(2) . ?
O11 C103 1.365(3) . ?
N2 C120 1.353(2) . ?
N2 C116 1.334(3) . ?
N2 B2 1.636(2) . ?
N1 C56 1.355(2) . ?
N1 C60 1.340(3) . ?
N1 B1 1.636(2) . ?
C75 C76 1.415(3) . ?
C75 C74 1.402(3) . ?
C14 C15 1.401(3) . ?
C14 C1 1.531(3) . ?
C14 C19 1.400(3) . ?
C15 C16 1.416(3) . ?
C9 C10 1.410(2) . ?
C9 C8 1.397(2) . ?
C32 C10 1.460(2) . ?
C32 C33 1.362(3) . ?
C10 C11 1.404(2) . ?
C76 C104 1.459(3) . ?
C76 C77 1.401(3) . ?
C16 C44 1.453(3) . ?
C16 C17 1.402(3) . ?
C74 C61 1.538(3) . ?
C74 C79 1.401(3) . ?
C80 C64 1.458(3) . ?
C80 C81 1.364(3) . ?
C33 C34 1.435(2) . ?
C64 C63 1.411(2) . ?
C64 C65 1.403(2) . ?
C69 C68 1.397(3) . ?
C69 C70 1.412(2) . ?
C56 C57 1.381(3) . ?
C104 C105 1.362(3) . ?
C34 C43 1.381(3) . ?
C34 C35 1.428(3) . ?
C8 C13 1.397(3) . ?
C8 C1 1.529(2) . ?
C91 C82 1.381(3) . ?
C91 C90 1.407(3) . ?
C43 C42 1.407(3) . ?
C62 C63 1.398(2) . ?
C62 C61 1.524(2) . ?
C62 C67 1.396(3) . ?
C82 C81 1.434(3) . ?
C82 C83 1.427(3) . ?
C120 C119 1.382(3) . ?
C105 C106 1.428(3) . ?
C68 C61 1.530(2) . ?
C68 C73 1.395(3) . ?
C44 C45 1.361(3) . ?
C65 C66 1.383(3) . ?
C93 C92 1.355(3) . ?
C93 C94 1.428(2) . ?
C106 C107 1.425(3) . ?
C106 C115 1.379(3) . ?
C2 C3 1.396(3) . ?
C2 C1 1.531(2) . ?
C2 C7 1.391(3) . ?
C11 C12 1.384(3) . ?
C77 C78 1.387(3) . ?
C46 C45 1.433(3) . ?
C46 C55 1.378(3) . ?
C46 C47 1.424(3) . ?
C4 C3 1.417(2) . ?
C4 C20 1.457(3) . ?
C4 C5 1.397(3) . ?
C40 C35 1.428(3) . ?
C40 C41 1.431(3) . ?
C40 C39 1.417(3) . ?
C79 C78 1.387(3) . ?
C66 C67 1.387(3) . ?
C107 C108 1.410(3) . ?
C107 C112 1.426(3) . ?
C20 C21 1.354(3) . ?
C115 C114 1.408(3) . ?
C35 C36 1.414(3) . ?
C13 C12 1.390(3) . ?
C21 C22 1.435(3) . ?
C17 C18 1.383(3) . ?
C19 C18 1.388(3) . ?
C88 C83 1.429(3) . ?
C88 C89 1.429(3) . ?
C88 C87 1.418(3) . ?
C70 C92 1.455(3) . ?
C70 C71 1.398(3) . ?
C42 C41 1.365(3) . ?
C7 C6 1.394(3) . ?
C57 C58 1.377(3) . ?
C83 C84 1.416(3) . ?
C55 C54 1.405(3) . ?
C36 C37 1.375(3) . ?
C90 C89 1.366(3) . ?
C94 C103 1.378(3) . ?
C94 C95 1.418(3) . ?
C73 C72 1.394(3) . ?
C31 C22 1.378(3) . ?
C31 C30 1.408(3) . ?
C23 C22 1.424(3) . ?
C23 C24 1.404(3) . ?
C23 C28 1.427(3) . ?
C47 C52 1.427(3) . ?
C47 C48 1.410(3) . ?
C6 C5 1.386(3) . ?
C119 C118 1.377(3) . ?
C37 C38 1.409(3) . ?
C60 C59 1.387(3) . ?
C103 C102 1.412(3) . ?
C108 C109 1.377(3) . ?
C116 C117 1.385(3) . ?
C112 C113 1.430(3) . ?
C112 C111 1.416(3) . ?
C95 C96 1.412(3) . ?
C95 C100 1.426(3) . ?
C96 C97 1.372(3) . ?
C24 C25 1.369(3) . ?
C118 C117 1.383(3) . ?
C39 C38 1.372(3) . ?
C28 C27 1.413(3) . ?
C28 C29 1.425(3) . ?
C84 C85 1.373(3) . ?
C72 C71 1.383(3) . ?
C87 C86 1.373(3) . ?
C100 C101 1.430(4) . ?
C100 C99 1.418(3) . ?
C52 C51 1.412(3) . ?
C52 C53 1.427(4) . ?
C101 C102 1.366(4) . ?
C97 C98 1.420(3) . ?
C99 C98 1.363(4) . ?
C114 C113 1.367(3) . ?
C30 C29 1.367(4) . ?
C48 C49 1.375(3) . ?
C27 C26 1.356(4) . ?
C58 C59 1.387(3) . ?
C86 C85 1.408(3) . ?
C111 C110 1.365(4) . ?
C110 C109 1.406(3) . ?
C54 C53 1.365(4) . ?
C25 C26 1.417(3) . ?
C49 C50 1.403(4) . ?
C50 C51 1.367(4) . ?
C121 Cl1A 1.762(5) . ?
C121 Cl0A 1.722(6) . ?
C122 Cl14 1.716(5) . ?

loop_
_exptl_oxdiff_crystal_face_indexfrac_h
_exptl_oxdiff_crystal_face_indexfrac_k
_exptl_oxdiff_crystal_face_indexfrac_l
_exptl_oxdiff_crystal_face_x
_exptl_oxdiff_crystal_face_y
_exptl_oxdiff_crystal_face_z
-8.7773 -0.3225 1.0545 0.1967 0.8193 0.5386
1.8747 -5.3280 11.1123 0.1217 0.5092 -0.8520
8.8658 -0.0033 -0.3737 -0.1887 -0.7858 -0.5889
-1.3678 5.3432 -11.1660 -0.1329 -0.5560 0.8205
-4.7916 0.4018 -12.4081 0.3662 -0.3469 0.8635
-2.7240 7.5338 6.7482 -0.6978 0.6620 0.2736
5.8228 -2.8684 10.5818 -0.1499 0.1416 -0.9785
2.3108 -7.3452 -7.5275 0.7103 -0.6738 -0.2038
8.6745 5.4133 3.9615 -0.7177 -0.4936 -0.4911
-8.3254 -6.3876 -2.9292 0.7633 0.5249 0.3766
